data_4515221
loop_
_publ_author_name
'Yi, Wei'
'Wang, Peng-Fei'
'Lu, Meng'
'Liu, Qian-Qian'
'Bai, Xue'
'Chen, Kai-Die'
'Zhang, Jing-Wen'
'Liu, Gong-Qing'

_publ_section_title
;
 Environmentally Friendly Protocol for the Oxidative Iodofunctionalization
 of Olefins in a Green Solvent
;
_journal_issue 19
_journal_name_full 'ACS Sustainable Chemistry &amp; Engineering'
_journal_page_first 16777
_journal_paper_doi 10.1021/acssuschemeng.9b04298
_journal_volume 7
_journal_year 2019
_chemical_formula_moiety 'C8 H8 Cl I O'
_chemical_formula_sum 'C8 H8 Cl I O'
_chemical_formula_weight 282.49
_space_group_crystal_system monoclinic
_space_group_IT_number 14
_space_group_name_Hall '-P 2yn'
_space_group_name_H-M_alt 'P 1 21/n 1'
_symmetry_space_group_name_Hall '-P 2yn'
_symmetry_space_group_name_H-M 'P 1 21/n 1'
_atom_sites_solution_hydrogens mixed
_atom_sites_solution_primary dual
_audit_creation_date 2018-12-25
_audit_creation_method
;
Olex2 1.2
(compiled 2018.05.29 svn.r3508 for OlexSys, GUI svn.r5506)
;
_cell_angle_alpha 90
_cell_angle_beta 99.661(5)
_cell_angle_gamma 90
_cell_formula_units_Z 4
_cell_length_a 13.0502(7)
_cell_length_b 4.5002(2)
_cell_length_c 15.3524(8)
_cell_measurement_reflns_used 4160
_cell_measurement_temperature 100.01(10)
_cell_measurement_theta_max 29.2950
_cell_measurement_theta_min 2.6980
_cell_volume 888.84(8)
_computing_cell_refinement 'CrysAlisPro 1.171.38.43f (Rigaku OD, 2015)'
_computing_data_collection 'CrysAlisPro 1.171.38.43f (Rigaku OD, 2015)'
_computing_data_reduction 'CrysAlisPro 1.171.38.43f (Rigaku OD, 2015)'
_computing_molecular_graphics 'Olex2 (Dolomanov et al., 2009)'
_computing_publication_material 'Olex2 (Dolomanov et al., 2009)'
_computing_structure_refinement 'ShelXL (Sheldrick, 2015)'
_computing_structure_solution 'ShelXT (Sheldrick, 2015)'
_diffrn_ambient_environment N~2~
_diffrn_ambient_temperature 100.01(10)
_diffrn_detector 'CCD plate'
_diffrn_detector_area_resol_mean 5.2684
_diffrn_detector_type AtlasS2
_diffrn_measured_fraction_theta_full 0.999
_diffrn_measured_fraction_theta_max 0.999
_diffrn_measurement_details
;
List of Runs (angles in degrees, time in seconds):

  # Type    Start    End  Width  t~exp~   \w     \q     \k     \f   Frames
--------------------------------------------------------------------------
  1  \w    -76.00  13.00   1.00    1.00    --  -11.59 -57.00 -30.00   89
  2  \w    -38.00  62.00   1.00    1.00    --  -11.59  57.00 120.00  100
  3  \w    -11.00  79.00   1.00    1.00    --   11.74  77.00-120.00   90
;
_diffrn_measurement_device 'four-circle diffractometer'
_diffrn_measurement_device_type 'SuperNova, Dual, Cu at zero, AtlasS2'
_diffrn_measurement_method '\w scans'
_diffrn_orient_matrix_type 'CrysAlisPro convention (1999,Acta A55,543-557)'
_diffrn_orient_matrix_UB_11 -0.0513727000
_diffrn_orient_matrix_UB_12 -0.0541198000
_diffrn_orient_matrix_UB_13 -0.0018894000
_diffrn_orient_matrix_UB_21 0.0016854000
_diffrn_orient_matrix_UB_22 0.0402030000
_diffrn_orient_matrix_UB_23 0.0448589000
_diffrn_orient_matrix_UB_31 -0.0199567000
_diffrn_orient_matrix_UB_32 0.1425934000
_diffrn_orient_matrix_UB_33 -0.0133675000
_diffrn_radiation_monochromator mirror
_diffrn_radiation_probe x-ray
_diffrn_radiation_type MoK\a
_diffrn_radiation_wavelength 0.71073
_diffrn_reflns_av_R_equivalents 0.0244
_diffrn_reflns_av_unetI/netI 0.0244
_diffrn_reflns_Laue_measured_fraction_full 0.999
_diffrn_reflns_Laue_measured_fraction_max 0.999
_diffrn_reflns_limit_h_max 15
_diffrn_reflns_limit_h_min -13
_diffrn_reflns_limit_k_max 5
_diffrn_reflns_limit_k_min -5
_diffrn_reflns_limit_l_max 18
_diffrn_reflns_limit_l_min -16
_diffrn_reflns_number 5115
_diffrn_reflns_point_group_measured_fraction_full 0.999
_diffrn_reflns_point_group_measured_fraction_max 0.999
_diffrn_reflns_theta_full 24.972
_diffrn_reflns_theta_max 24.972
_diffrn_reflns_theta_min 2.243
_diffrn_source 'micro-focus sealed X-ray tube'
_diffrn_source_type 'SuperNova (Mo) X-ray Source'
_exptl_absorpt_coefficient_mu 3.842
_exptl_absorpt_correction_T_max 1.00000
_exptl_absorpt_correction_T_min 0.51945
_exptl_absorpt_correction_type multi-scan
_exptl_absorpt_process_details
;
CrysAlisPro 1.171.38.43f (Rigaku Oxford Diffraction, 2015)
Empirical absorption correction using spherical harmonics,
 implemented in SCALE3 ABSPACK scaling algorithm.
;
_exptl_crystal_colour colourless
_exptl_crystal_colour_primary colourless
_exptl_crystal_density_diffrn 2.111
_exptl_crystal_description block
_exptl_crystal_F_000 536
_exptl_crystal_size_max 0.12
_exptl_crystal_size_mid 0.11
_exptl_crystal_size_min 0.09
_refine_diff_density_max 0.376
_refine_diff_density_min -0.596
_refine_diff_density_rms 0.105
_refine_ls_extinction_method none
_refine_ls_goodness_of_fit_ref 1.077
_refine_ls_hydrogen_treatment mixed
_refine_ls_matrix_type full
_refine_ls_number_parameters 104
_refine_ls_number_reflns 1565
_refine_ls_number_restraints 0
_refine_ls_restrained_S_all 1.077
_refine_ls_R_factor_all 0.0198
_refine_ls_R_factor_gt 0.0189
_refine_ls_shift/su_max 0.002
_refine_ls_shift/su_mean 0.000
_refine_ls_structure_factor_coef Fsqd
_refine_ls_weighting_details 'w=1/[\s^2^(Fo^2^)+(0.0231P)^2^+0.2136P] where P=(Fo^2^+2Fc^2^)/3'
_refine_ls_weighting_scheme calc
_refine_ls_wR_factor_gt 0.0455
_refine_ls_wR_factor_ref 0.0461
_reflns_Friedel_coverage 0.000
_reflns_number_gt 1505
_reflns_number_total 1565
_reflns_threshold_expression 'I > 2\s(I)'
_cod_data_source_file sc9b04298_si_002.cif
_cod_data_source_block nt1225
_cod_database_code 4515221
_shelx_shelxl_version_number 2018/3
_shelx_space_group_comment
;
The symmetry employed for this shelxl refinement is uniquely defined
by the following loop, which should always be used as a source of
symmetry information in preference to the above space-group names.
They are only intended as comments.
;
_reflns_odcompleteness_completeness 99.86
_reflns_odcompleteness_iscentric 1
_reflns_odcompleteness_theta 26.32
_olex2_refinement_description
;
1. Fixed Uiso
 At 1.2 times of:
  All C(H) groups, All C(H,H) groups
2.a Ternary CH refined with riding coordinates:
 C7(H7)
2.b Secondary CH2 refined with riding coordinates:
 C8(H8A,H8B)
2.c Aromatic/amide H refined with riding coordinates:
 C2(H2), C6(H6), C3(H3), C5(H5)
;
_olex2_date_sample_data_collection 2018-12-25
_olex2_submission_special_instructions 'No special instructions were received'
_oxdiff_exptl_absorpt_empirical_details
;
Empirical correction (ABSPACK) includes:
- Absorption correction using spherical harmonics
- Frame scaling
- Detector area scaling
;
_oxdiff_exptl_absorpt_empirical_full_max 1.495
_oxdiff_exptl_absorpt_empirical_full_min 0.729

loop_
_space_group_symop_operation_xyz
'x, y, z'
'-x+1/2, y+1/2, -z+1/2'
'-x, -y, -z'
'x-1/2, -y-1/2, z-1/2'

loop_
_atom_site_label
_atom_site_type_symbol
_atom_site_fract_x
_atom_site_fract_y
_atom_site_fract_z
_atom_site_U_iso_or_equiv
_atom_site_adp_type
_atom_site_occupancy
_atom_site_site_symmetry_order
_atom_site_calc_flag
_atom_site_refinement_flags_posn
I1 I 0.66227(2) 0.89405(4) 0.51079(2) 0.01297(9) Uani 1 1 d .
Cl1 Cl 0.34818(6) 0.11189(15) 0.91710(5) 0.01707(17) Uani 1 1 d .
O1 O 0.68898(15) 0.9376(4) 0.73434(13) 0.0128(4) Uani 1 1 d .
C1 C 0.5283(2) 0.6745(6) 0.75089(18) 0.0105(6) Uani 1 1 d .
C7 C 0.5875(2) 0.8508(6) 0.69142(18) 0.0110(6) Uani 1 1 d .
H7 H 0.547812 1.031316 0.672807 0.013 Uiso 1 1 calc R
C8 C 0.5929(2) 0.6643(6) 0.60949(18) 0.0123(6) Uani 1 1 d .
H8A H 0.523130 0.603503 0.583601 0.015 Uiso 1 1 calc R
H8B H 0.632835 0.485928 0.627064 0.015 Uiso 1 1 calc R
C2 C 0.4244(2) 0.5995(6) 0.72064(19) 0.0136(6) Uani 1 1 d .
H2 H 0.392076 0.666237 0.665513 0.016 Uiso 1 1 calc R
C6 C 0.5749(2) 0.5743(6) 0.83409(18) 0.0139(6) Uani 1 1 d .
H6 H 0.643586 0.624516 0.855509 0.017 Uiso 1 1 calc R
C3 C 0.3690(2) 0.4280(6) 0.77117(19) 0.0139(6) Uani 1 1 d .
H3 H 0.299814 0.380020 0.750616 0.017 Uiso 1 1 calc R
C5 C 0.5206(2) 0.4015(6) 0.88531(19) 0.0159(7) Uani 1 1 d .
H5 H 0.552484 0.335038 0.940625 0.019 Uiso 1 1 calc R
C4 C 0.4183(2) 0.3288(6) 0.85315(18) 0.0124(6) Uani 1 1 d .
H1 H 0.726(2) 0.788(8) 0.742(2) 0.018(9) Uiso 1 1 d .

loop_
_atom_site_aniso_label
_atom_site_aniso_U_11
_atom_site_aniso_U_22
_atom_site_aniso_U_33
_atom_site_aniso_U_23
_atom_site_aniso_U_13
_atom_site_aniso_U_12
I1 0.01345(13) 0.01517(13) 0.01103(12) 0.00069(7) 0.00420(8) -0.00045(7)
Cl1 0.0166(4) 0.0201(4) 0.0160(4) 0.0044(3) 0.0072(3) -0.0020(3)
O1 0.0087(10) 0.0100(10) 0.0187(11) 0.0000(9) -0.0002(8) -0.0009(9)
C1 0.0112(15) 0.0084(13) 0.0118(14) -0.0021(12) 0.0018(11) 0.0017(11)
C7 0.0092(15) 0.0115(14) 0.0120(14) 0.0020(11) 0.0011(11) 0.0014(11)
C8 0.0121(15) 0.0115(14) 0.0135(14) 0.0028(11) 0.0024(12) -0.0031(11)
C2 0.0114(16) 0.0149(15) 0.0132(15) 0.0022(11) -0.0017(12) 0.0013(11)
C6 0.0105(15) 0.0193(16) 0.0114(14) -0.0018(12) 0.0005(12) -0.0006(11)
C3 0.0090(15) 0.0169(15) 0.0159(15) -0.0002(12) 0.0025(12) -0.0008(11)
C5 0.0173(17) 0.0172(16) 0.0125(15) 0.0013(12) 0.0004(13) 0.0035(11)
C4 0.0143(15) 0.0119(14) 0.0123(14) 0.0018(12) 0.0057(12) 0.0009(11)

loop_
_atom_type_symbol
_atom_type_description
_atom_type_scat_dispersion_real
_atom_type_scat_dispersion_imag
_atom_type_scat_source
C C 0.0033 0.0016 'International Tables Vol C Tables 4.2.6.8 and 6.1.1.4'
H H 0.0000 0.0000 'International Tables Vol C Tables 4.2.6.8 and 6.1.1.4'
Cl Cl 0.1484 0.1585 'International Tables Vol C Tables 4.2.6.8 and 6.1.1.4'
I I -0.4742 1.8119 'International Tables Vol C Tables 4.2.6.8 and 6.1.1.4'
O O 0.0106 0.0060 'International Tables Vol C Tables 4.2.6.8 and 6.1.1.4'

loop_
_geom_angle_atom_site_label_1
_geom_angle_atom_site_label_2
_geom_angle_atom_site_label_3
_geom_angle
C2 C1 C7 119.3(2)
C6 C1 C7 122.3(2)
C6 C1 C2 118.3(3)
O1 C7 C1 113.0(2)
O1 C7 C8 111.3(2)
C1 C7 C8 107.9(2)
C7 C8 I1 113.51(18)
C3 C2 C1 121.2(3)
C5 C6 C1 121.2(3)
C2 C3 C4 118.8(3)
C4 C5 C6 119.1(3)
C3 C4 Cl1 118.8(2)
C3 C4 C5 121.4(3)
C5 C4 Cl1 119.8(2)

loop_
_geom_bond_atom_site_label_1
_geom_bond_atom_site_label_2
_geom_bond_distance
I1 C8 2.155(3)
Cl1 C4 1.748(3)
O1 C7 1.431(3)
C1 C7 1.516(4)
C1 C2 1.399(4)
C1 C6 1.394(4)
C7 C8 1.524(4)
C2 C3 1.382(4)
C6 C5 1.382(4)
C3 C4 1.388(4)
C5 C4 1.383(4)
